data_4506447
loop_
_publ_author_name
'Liao, Sheng-Yun'
'Gu, Wen'
'Yang, Lin-Yan'
'Li, Tian-Hao'
'Tian, Jin-Lei'
'Wang, Li'
'Zhang, Ming'
'Liu, Xin'

_publ_section_title
;
 Series of Novel 3D Heterometallic Frameworks Based on the Co(II)
 Coordination Chains and Ln(III) Coordination Layers
;
_journal_issue 8
_journal_name_full 'Crystal Growth &amp; Design'
_journal_page_first 3927
_journal_paper_doi 10.1021/cg300326e
_journal_volume 12
_journal_year 2012
_chemical_formula_sum 'C40 H28 Eu2 N12 O20'
_chemical_formula_weight 1300.66
_chemical_name_systematic
; 
 ? 
;
_space_group_IT_number 2
_symmetry_cell_setting triclinic
_symmetry_space_group_name_Hall '-P 1'
_symmetry_space_group_name_H-M 'P -1'
_atom_sites_solution_hydrogens geom
_atom_sites_solution_primary direct
_atom_sites_solution_secondary difmap
_audit_creation_method SHELXL-97
_cell_angle_alpha 73.487(4)
_cell_angle_beta 86.001(4)
_cell_angle_gamma 63.889(3)
_cell_formula_units_Z 1
_cell_length_a 9.5303(18)
_cell_length_b 10.526(2)
_cell_length_c 13.192(3)
_cell_measurement_temperature 293(2)
_cell_measurement_theta_max 54.96781
_cell_measurement_theta_min 6.231705
_cell_volume 1136.9(4)
_computing_structure_refinement 'SHELXL-97 (Sheldrick, 1997)'
_computing_structure_solution 'SHELXS-97 (Sheldrick, 1990)'
_diffrn_ambient_temperature 293(2)
_diffrn_measured_fraction_theta_full 0.981
_diffrn_measured_fraction_theta_max 0.981
_diffrn_radiation_monochromator graphite
_diffrn_radiation_source 'fine-focus sealed tube'
_diffrn_radiation_type MoK\a
_diffrn_radiation_wavelength 0.71075
_diffrn_reflns_av_R_equivalents 0.0287
_diffrn_reflns_av_sigmaI/netI 0.0470
_diffrn_reflns_limit_h_max 12
_diffrn_reflns_limit_h_min -12
_diffrn_reflns_limit_k_max 13
_diffrn_reflns_limit_k_min -13
_diffrn_reflns_limit_l_max 16
_diffrn_reflns_limit_l_min -17
_diffrn_reflns_number 9103
_diffrn_reflns_theta_full 27.48
_diffrn_reflns_theta_max 27.48
_diffrn_reflns_theta_min 3.12
_exptl_absorpt_coefficient_mu 2.829
_exptl_absorpt_correction_T_max 1.0000
_exptl_absorpt_correction_T_min 0.5177
_exptl_absorpt_correction_type multi-scan
_exptl_crystal_colour red
_exptl_crystal_density_diffrn 1.900
_exptl_crystal_density_method 'not measured'
_exptl_crystal_description block
_exptl_crystal_F_000 638
_exptl_crystal_size_max 0.3
_exptl_crystal_size_mid 0.2
_exptl_crystal_size_min 0.15
_refine_diff_density_max 1.766
_refine_diff_density_min -1.644
_refine_diff_density_rms 0.186
_refine_ls_extinction_method none
_refine_ls_goodness_of_fit_ref 1.217
_refine_ls_hydrogen_treatment mixed
_refine_ls_matrix_type full
_refine_ls_number_parameters 346
_refine_ls_number_reflns 5124
_refine_ls_number_restraints 8
_refine_ls_restrained_S_all 1.217
_refine_ls_R_factor_all 0.0385
_refine_ls_R_factor_gt 0.0338
_refine_ls_shift/su_max 0.004
_refine_ls_shift/su_mean 0.000
_refine_ls_structure_factor_coef Fsqd
_refine_ls_weighting_details 'calc w=1/[\s^2^(Fo^2^)+(0.0410P)^2^+0.0000P] where P=(Fo^2^+2Fc^2^)/3'
_refine_ls_weighting_scheme calc
_refine_ls_wR_factor_gt 0.0835
_refine_ls_wR_factor_ref 0.0852
_reflns_number_gt 4807
_reflns_number_total 5124
_reflns_threshold_expression >2sigma(I)
_cod_data_source_file cg300326e_si_007.cif
_cod_data_source_block c110115p
_cod_depositor_comments
;
The following automatic conversions were performed:

'_symmetry_cell_setting' value 'Triclinic' changed to 'triclinic'
according to /home/saulius/struct/CIF-dictionaries/cif_core.dic
dictionary named 'cif_core.dic' version 2.4.2 from 2011-04-26.

Automatic conversion script
Id: cif_fix_values 1891 2012-01-12 08:04:46Z andrius 
;
_cod_original_sg_symbol_H-M P-1
_cod_database_code 4506447

loop_
_symmetry_equiv_pos_as_xyz
'x, y, z'
'-x, -y, -z'

loop_
_atom_site_label
_atom_site_type_symbol
_atom_site_fract_x
_atom_site_fract_y
_atom_site_fract_z
_atom_site_U_iso_or_equiv
_atom_site_adp_type
_atom_site_occupancy
_atom_site_symmetry_multiplicity
_atom_site_calc_flag
_atom_site_refinement_flags
Eu Eu 0.26977(2) -0.040552(19) 1.010398(15) 0.01254(7) Uani 1 1 d D
O2 O 0.3017(4) 0.1122(3) 0.8373(2) 0.0198(6) Uani 1 1 d .
O1 O 0.1859(3) -0.0243(3) 0.8326(2) 0.0193(6) Uani 1 1 d .
O5 O 0.3539(3) 0.1071(3) 1.0572(3) 0.0229(7) Uani 1 1 d .
C12 C 0.1171(5) 0.3152(4) 1.1376(3) 0.0164(8) Uani 1 1 d .
H12 H 0.1169 0.2232 1.1546 0.020 Uiso 1 1 calc R
N5 N -0.2662(5) 0.5301(5) 1.2159(4) 0.0451(13) Uani 1 1 d .
N4 N -0.1488(4) 0.4201(4) 1.1888(3) 0.0217(8) Uani 1 1 d .
C19 C 0.3805(5) 0.2078(4) 1.0684(3) 0.0149(8) Uani 1 1 d .
O8 O 0.0177(3) 0.1536(3) 0.9646(2) 0.0238(7) Uani 1 1 d .
C5 C 0.2149(7) 0.2925(5) 0.5070(4) 0.0354(13) Uani 1 1 d .
O7 O 0.2396(4) 0.7430(3) 1.0534(3) 0.0243(7) Uani 1 1 d .
O6 O 0.5094(3) 0.2107(3) 1.0557(3) 0.0257(7) Uani 1 1 d .
O10 O 0.1240(4) -0.0316(4) 1.1696(2) 0.0260(7) Uani 1 1 d D
O3 O 0.1844(6) -0.1412(4) 0.5056(3) 0.0622(14) Uani 1 1 d .
C14 C 0.2355(8) 0.6100(6) 0.3403(5) 0.0526(17) Uani 1 1 d .
H14 H 0.2525 0.6705 0.2790 0.063 Uiso 1 1 calc R
O9 O 0.4476(4) -0.1859(3) 1.1663(3) 0.0256(7) Uani 1 1 d D
C4 C 0.1997(7) 0.2064(6) 0.4507(4) 0.0415(14) Uani 1 1 d .
H4 H 0.1893 0.2378 0.3771 0.050 Uiso 1 1 calc R
C17 C 0.2389(5) 0.0662(4) 0.7864(3) 0.0176(8) Uani 1 1 d .
C8 C 0.2498(5) 0.4676(4) 1.0757(3) 0.0155(8) Uani 1 1 d .
H8 H 0.3391 0.4786 1.0520 0.019 Uiso 1 1 calc R
C9 C 0.1166(5) 0.5873(4) 1.0898(3) 0.0145(8) Uani 1 1 d .
N6 N -0.3844(5) 0.4979(5) 1.2323(5) 0.0540(15) Uani 1 1 d .
O4 O 0.1795(7) 0.0126(5) 0.3505(3) 0.0675(15) Uani 1 1 d .
N1 N 0.2178(6) 0.4282(4) 0.4505(3) 0.0355(11) Uani 1 1 d .
C1 C 0.2246(6) 0.1181(5) 0.6693(3) 0.0225(9) Uani 1 1 d .
C7 C 0.2483(5) 0.3322(4) 1.0971(3) 0.0146(8) Uani 1 1 d .
C10 C -0.0141(5) 0.5713(4) 1.1270(3) 0.0177(8) Uani 1 1 d .
H10 H -0.1036 0.6524 1.1350 0.021 Uiso 1 1 calc R
C11 C -0.0120(5) 0.4348(4) 1.1524(3) 0.0166(8) Uani 1 1 d .
N3 N 0.1939(7) 0.6439(5) 0.4302(4) 0.0491(14) Uani 1 1 d .
N2 N 0.1779(7) 0.5354(5) 0.4997(4) 0.0522(14) Uani 1 1 d .
C16 C -0.3408(6) 0.3666(6) 1.2149(5) 0.0454(15) Uani 1 1 d .
H16 H -0.4039 0.3184 1.2208 0.054 Uiso 1 1 calc R
C13 C 0.2495(8) 0.4733(6) 0.3520(4) 0.0522(18) Uani 1 1 d .
H13 H 0.2758 0.4221 0.3012 0.063 Uiso 1 1 calc R
C3 C 0.2003(7) 0.0733(6) 0.5051(4) 0.0384(13) Uani 1 1 d .
C18 C 0.1851(8) -0.0204(6) 0.4450(4) 0.0443(15) Uani 1 1 d .
C20 C 0.1128(5) 0.7363(4) 1.0573(3) 0.0157(8) Uani 1 1 d .
C6 C 0.2305(6) 0.2480(5) 0.6164(3) 0.0269(10) Uani 1 1 d .
H6 H 0.2448 0.3051 0.6534 0.032 Uiso 1 1 calc R
C15 C -0.1921(6) 0.3158(5) 1.1877(4) 0.0349(12) Uani 1 1 d .
H15 H -0.1322 0.2274 1.1717 0.042 Uiso 1 1 calc R
C2 C 0.2065(7) 0.0315(5) 0.6144(4) 0.0333(12) Uani 1 1 d .
H2 H 0.1986 -0.0545 0.6510 0.040 Uiso 1 1 calc R
H10A H 0.0253(16) -0.004(6) 1.173(2) 0.050 Uiso 1 1 d D
H10B H 0.156(3) -0.037(6) 1.2302(16) 0.050 Uiso 1 1 d D
H9A H 0.471(5) -0.276(2) 1.197(3) 0.050 Uiso 1 1 d D
H9B H 0.519(4) -0.167(4) 1.184(3) 0.050 Uiso 1 1 d D

loop_
_atom_site_aniso_label
_atom_site_aniso_U_11
_atom_site_aniso_U_22
_atom_site_aniso_U_33
_atom_site_aniso_U_23
_atom_site_aniso_U_13
_atom_site_aniso_U_12
Eu 0.01203(12) 0.00917(10) 0.01707(12) -0.00417(7) -0.00001(7) -0.00483(8)
O2 0.0223(17) 0.0205(14) 0.0195(16) -0.0041(12) -0.0006(12) -0.0126(13)
O1 0.0223(17) 0.0213(14) 0.0204(16) -0.0064(12) 0.0005(12) -0.0147(13)
O5 0.0192(17) 0.0175(14) 0.0390(19) -0.0156(13) 0.0005(13) -0.0095(13)
C12 0.015(2) 0.0111(17) 0.024(2) -0.0069(15) 0.0043(16) -0.0056(16)
N5 0.021(2) 0.026(2) 0.096(4) -0.031(2) 0.028(2) -0.013(2)
N4 0.014(2) 0.0158(16) 0.036(2) -0.0061(15) 0.0070(16) -0.0087(15)
C19 0.015(2) 0.0124(17) 0.018(2) -0.0046(15) 0.0017(16) -0.0060(16)
O8 0.0189(17) 0.0127(13) 0.0327(18) -0.0012(12) -0.0022(13) -0.0033(13)
C5 0.063(4) 0.028(2) 0.024(3) -0.002(2) -0.004(2) -0.030(3)
O7 0.0195(17) 0.0169(14) 0.043(2) -0.0115(13) 0.0085(14) -0.0130(13)
O6 0.0160(17) 0.0164(14) 0.048(2) -0.0156(14) 0.0108(14) -0.0068(13)
O10 0.0222(18) 0.0391(18) 0.0210(17) -0.0118(14) 0.0033(13) -0.0154(16)
O3 0.137(5) 0.049(2) 0.028(2) -0.0122(18) 0.007(2) -0.064(3)
C14 0.098(6) 0.043(3) 0.029(3) -0.003(2) 0.013(3) -0.047(4)
O9 0.0195(18) 0.0184(14) 0.0339(19) 0.0005(13) -0.0069(13) -0.0075(14)
C4 0.083(5) 0.040(3) 0.018(2) -0.007(2) 0.002(3) -0.041(3)
C17 0.016(2) 0.0156(18) 0.021(2) -0.0067(16) -0.0005(16) -0.0061(17)
C8 0.015(2) 0.0126(17) 0.019(2) -0.0050(15) 0.0039(16) -0.0069(17)
C9 0.012(2) 0.0107(17) 0.020(2) -0.0055(15) 0.0006(15) -0.0037(16)
N6 0.023(3) 0.033(2) 0.106(5) -0.019(3) 0.022(3) -0.015(2)
O4 0.151(5) 0.060(3) 0.022(2) -0.0127(19) -0.001(2) -0.071(3)
N1 0.072(3) 0.026(2) 0.018(2) -0.0046(16) 0.003(2) -0.031(2)
C1 0.033(3) 0.024(2) 0.016(2) -0.0073(17) 0.0009(18) -0.018(2)
C7 0.014(2) 0.0131(17) 0.018(2) -0.0076(15) 0.0023(15) -0.0053(16)
C10 0.016(2) 0.0126(18) 0.024(2) -0.0069(16) 0.0040(17) -0.0054(17)
C11 0.013(2) 0.0138(18) 0.024(2) -0.0070(16) 0.0059(16) -0.0067(17)
N3 0.095(4) 0.035(2) 0.033(3) -0.004(2) -0.002(3) -0.045(3)
N2 0.108(5) 0.038(3) 0.028(3) -0.010(2) 0.010(3) -0.047(3)
C16 0.027(3) 0.037(3) 0.077(4) -0.005(3) 0.006(3) -0.025(3)
C13 0.106(6) 0.038(3) 0.022(3) -0.007(2) 0.011(3) -0.041(4)
C3 0.076(4) 0.034(3) 0.018(3) -0.009(2) 0.003(2) -0.034(3)
C18 0.081(5) 0.035(3) 0.030(3) -0.010(2) -0.001(3) -0.036(3)
C20 0.018(2) 0.0114(17) 0.017(2) -0.0044(15) 0.0034(16) -0.0062(17)
C6 0.045(3) 0.025(2) 0.018(2) -0.0057(18) 0.000(2) -0.022(2)
C15 0.030(3) 0.024(2) 0.058(4) -0.013(2) 0.008(2) -0.018(2)
C2 0.060(4) 0.027(2) 0.022(3) -0.0041(19) -0.001(2) -0.028(3)

loop_
_atom_type_symbol
_atom_type_description
_atom_type_scat_dispersion_real
_atom_type_scat_dispersion_imag
_atom_type_scat_source
C C 0.0033 0.0016 'International Tables Vol C Tables 4.2.6.8 and 6.1.1.4'
H H 0.0000 0.0000 'International Tables Vol C Tables 4.2.6.8 and 6.1.1.4'
Eu Eu -0.1578 3.6682 'International Tables Vol C Tables 4.2.6.8 and 6.1.1.4'
N N 0.0061 0.0033 'International Tables Vol C Tables 4.2.6.8 and 6.1.1.4'
O O 0.0106 0.0060 'International Tables Vol C Tables 4.2.6.8 and 6.1.1.4'

loop_
_geom_angle_atom_site_label_1
_geom_angle_atom_site_label_2
_geom_angle_atom_site_label_3
_geom_angle
_geom_angle_site_symmetry_1
_geom_angle_site_symmetry_3
O5 Eu O7 149.52(12) . 1_545
O5 Eu O8 90.97(11) . .
O7 Eu O8 106.19(10) 1_545 .
O5 Eu O6 105.89(10) . 2_657
O7 Eu O6 74.63(10) 1_545 2_657
O8 Eu O6 144.24(12) . 2_657
O5 Eu O9 72.00(10) . .
O7 Eu O9 78.65(11) 1_545 .
O8 Eu O9 138.64(11) . .
O6 Eu O9 77.10(12) 2_657 .
O5 Eu O10 85.72(11) . .
O7 Eu O10 76.58(11) 1_545 .
O8 Eu O10 71.39(11) . .
O6 Eu O10 139.68(11) 2_657 .
O9 Eu O10 70.00(11) . .
O5 Eu O1 128.46(10) . .
O7 Eu O1 81.47(10) 1_545 .
O8 Eu O1 71.62(10) . .
O6 Eu O1 73.24(11) 2_657 .
O9 Eu O1 147.72(11) . .
O10 Eu O1 129.04(10) . .
O5 Eu O2 76.97(11) . .
O7 Eu O2 130.70(10) 1_545 .
O8 Eu O2 77.31(10) . .
O6 Eu O2 76.22(10) 2_657 .
O9 Eu O2 131.08(10) . .
O10 Eu O2 143.80(10) . .
O1 Eu O2 52.27(9) . .
O5 Eu C17 102.62(11) . .
O7 Eu C17 106.37(11) 1_545 .
O8 Eu C17 73.07(11) . .
O6 Eu C17 72.57(12) 2_657 .
O9 Eu C17 146.38(12) . .
O10 Eu C17 143.58(12) . .
O1 Eu C17 26.34(10) . .
O2 Eu C17 25.93(10) . .
O5 Eu C20 153.12(11) . 1_545
O7 Eu C20 18.37(11) 1_545 1_545
O8 Eu C20 87.87(10) . 1_545
O6 Eu C20 90.20(10) 2_657 1_545
O9 Eu C20 91.45(10) . 1_545
O10 Eu C20 68.48(11) . 1_545
O1 Eu C20 76.36(10) . 1_545
O2 Eu C20 128.63(10) . 1_545
C17 Eu C20 102.70(11) . 1_545
O5 Eu C19 87.93(10) . 2_657
O7 Eu C19 90.85(10) 1_545 2_657
O8 Eu C19 146.48(10) . 2_657
O6 Eu C19 18.03(9) 2_657 2_657
O9 Eu C19 72.16(11) . 2_657
O10 Eu C19 141.76(10) . 2_657
O1 Eu C19 83.02(10) . 2_657
O2 Eu C19 69.81(10) . 2_657
C17 Eu C19 74.51(11) . 2_657
C20 Eu C19 107.45(10) 1_545 2_657
C17 O2 Eu 93.2(2) . .
C17 O1 Eu 93.3(2) . .
C19 O5 Eu 168.5(3) . .
C11 C12 C7 119.6(4) . .
N6 N5 N4 107.9(4) . .
N5 N4 C15 110.1(4) . .
N5 N4 C11 119.9(3) . .
C15 N4 C11 129.3(4) . .
O6 C19 O5 123.7(4) . .
O6 C19 C7 119.0(3) . .
O5 C19 C7 117.2(3) . .
O6 C19 Eu 36.60(19) . 2_657
O5 C19 Eu 87.3(2) . 2_657
C7 C19 Eu 154.9(2) . 2_657
C20 O8 Eu 175.2(3) 2_567 .
C4 C5 C6 121.4(4) . .
C4 C5 N1 119.0(4) . .
C6 C5 N1 119.6(4) . .
C20 O7 Eu 125.3(3) . 1_565
C19 O6 Eu 125.4(3) . 2_657
N3 C14 C13 108.8(5) . .
C3 C4 C5 119.2(5) . .
O2 C17 O1 121.2(4) . .
O2 C17 C1 120.1(4) . .
O1 C17 C1 118.7(4) . .
O2 C17 Eu 60.8(2) . .
O1 C17 Eu 60.4(2) . .
C1 C17 Eu 178.6(3) . .
C7 C8 C9 119.3(4) . .
C10 C9 C8 120.7(4) . .
C10 C9 C20 119.8(4) . .
C8 C9 C20 119.4(4) . .
N5 N6 C16 107.8(4) . .
C13 N1 N2 110.8(4) . .
C13 N1 C5 130.1(4) . .
N2 N1 C5 119.1(4) . .
C6 C1 C2 120.8(4) . .
C6 C1 C17 120.9(4) . .
C2 C1 C17 118.4(4) . .
C8 C7 C12 119.9(4) . .
C8 C7 C19 120.2(4) . .
C12 C7 C19 119.7(3) . .
C9 C10 C11 119.5(4) . .
C10 C11 C12 121.0(4) . .
C10 C11 N4 119.0(4) . .
C12 C11 N4 120.0(3) . .
N2 N3 C14 109.9(4) . .
N3 N2 N1 105.3(4) . .
C15 C16 N6 109.3(4) . .
N1 C13 C14 105.2(5) . .
C4 C3 C2 120.0(5) . .
C4 C3 C18 119.5(5) . .
C2 C3 C18 120.4(4) . .
O4 C18 O3 124.7(5) . .
O4 C18 C3 122.1(5) . .
O3 C18 C3 113.2(5) . .
O7 C20 O8 124.3(4) . 2_567
O7 C20 C9 117.6(4) . .
O8 C20 C9 118.1(4) 2_567 .
O7 C20 Eu 36.32(18) . 1_565
O8 C20 Eu 87.9(2) 2_567 1_565
C9 C20 Eu 153.9(3) . 1_565
C1 C6 C5 118.7(4) . .
N4 C15 C16 104.8(4) . .
C3 C2 C1 119.8(4) . .

loop_
_geom_bond_atom_site_label_1
_geom_bond_atom_site_label_2
_geom_bond_distance
_geom_bond_site_symmetry_2
Eu O5 2.269(3) .
Eu O7 2.327(3) 1_545
Eu O8 2.344(3) .
Eu O6 2.390(3) 2_657
Eu O9 2.420(3) .
Eu O10 2.437(3) .
Eu O1 2.466(3) .
Eu O2 2.478(3) .
Eu C17 2.833(4) .
Eu C20 3.205(4) 1_545
Eu C19 3.268(4) 2_657
O2 C17 1.241(5) .
O1 C17 1.259(5) .
O5 C19 1.242(4) .
C12 C11 1.371(5) .
C12 C7 1.389(5) .
N5 N6 1.301(6) .
N5 N4 1.326(5) .
N4 C15 1.336(5) .
N4 C11 1.415(5) .
C19 O6 1.241(5) .
C19 C7 1.485(5) .
C19 Eu 3.268(4) 2_657
O8 C20 1.250(5) 2_567
C5 C4 1.380(7) .
C5 C6 1.381(6) .
C5 N1 1.423(5) .
O7 C20 1.238(5) .
O7 Eu 2.327(3) 1_565
O6 Eu 2.390(3) 2_657
O3 C18 1.298(6) .
C14 N3 1.319(7) .
C14 C13 1.349(7) .
C4 C3 1.378(6) .
C17 C1 1.478(6) .
C8 C7 1.378(5) .
C8 C9 1.388(5) .
C9 C10 1.369(6) .
C9 C20 1.488(5) .
N6 C16 1.341(7) .
O4 C18 1.194(6) .
N1 C13 1.314(6) .
N1 N2 1.357(6) .
C1 C6 1.372(6) .
C1 C2 1.385(6) .
C10 C11 1.371(5) .
N3 N2 1.306(6) .
C16 C15 1.339(7) .
C3 C2 1.380(7) .
C3 C18 1.486(6) .
C20 O8 1.250(5) 2_567
C20 Eu 3.205(4) 1_565

loop_
_geom_hbond_atom_site_label_D
_geom_hbond_atom_site_label_H
_geom_hbond_atom_site_label_A
_geom_hbond_distance_DH
_geom_hbond_distance_HA
_geom_hbond_distance_DA
_geom_hbond_angle_DHA
_geom_hbond_site_symmetry_A
O9 H9B O2 0.851(10) 2.01(2) 2.812(4) 157(5) 2_657
O9 H9A N5 0.849(10) 2.40(4) 2.961(5) 124(4) 1_645
O10 H10B O4 0.853(10) 1.86(2) 2.686(5) 162(5) 1_556
O10 H10A O1 0.856(10) 1.903(15) 2.745(4) 168(5) 2_557
